data_7714264
loop_
_publ_author_name
'Zhu, Shuang-Shuang'
'Xie, Zhenlang'
'Deng, Lan'
'Wang, Si-Yuan'
'Ni, Lubin'
'Zhou, Zhao-Hui'

_publ_section_title
;
 Protonated and deprotonated vanadyl imidazole tartrates for the mimics of
 the vanadium coordination in FeV-cofactor of V-nitrogenase
;
_journal_name_full 'Dalton Transactions'
_journal_paper_doi 10.1039/D3DT02903D
_journal_year 2023
_chemical_absolute_configuration rm
_chemical_formula_moiety 'C14 H14 N4 O14 V2, 2(C3 H5 N2), C3 H4 N2'
_chemical_formula_sum 'C23 H28 N10 O14 V2'
_chemical_formula_weight 770.43
_space_group_crystal_system monoclinic
_space_group_IT_number 4
_space_group_name_Hall 'P 2yb'
_space_group_name_H-M_alt 'P 1 21 1'
_atom_sites_solution_hydrogens mixed
_audit_creation_date 2023-07-12
_audit_creation_method
;
Olex2 1.3
(compiled 2020.06.28 svn.raecde09e for OlexSys, GUI svn.r6132)
;
_audit_update_record
;
2023-09-05 deposited with the CCDC.	2023-10-16 downloaded from the CCDC.
;
_cell_angle_alpha 90
_cell_angle_beta 108.9070(10)
_cell_angle_gamma 90
_cell_formula_units_Z 2
_cell_length_a 8.88630(10)
_cell_length_b 19.59970(10)
_cell_length_c 9.86860(10)
_cell_measurement_reflns_used 16104
_cell_measurement_temperature 100.00(10)
_cell_measurement_theta_max 77.3400
_cell_measurement_theta_min 4.5070
_cell_volume 1626.07(3)
_computing_cell_refinement 'CrysAlisPro 1.171.39.46 (Rigaku OD, 2018)'
_computing_data_collection 'CrysAlisPro 1.171.39.46 (Rigaku OD, 2018)'
_computing_data_reduction 'CrysAlisPro 1.171.39.46 (Rigaku OD, 2018)'
_computing_molecular_graphics 'Olex2 1.3 (Dolomanov et al., 2009)'
_computing_publication_material 'Olex2 1.3 (Dolomanov et al., 2009)'
_computing_structure_refinement 'SHELXL 2018/3 (Sheldrick, 2015)'
_computing_structure_solution 'ShelXT (Sheldrick, 2015)'
_diffrn_ambient_temperature 100
_diffrn_detector_type HyPix
_diffrn_measured_fraction_theta_full 0.998
_diffrn_measured_fraction_theta_max 0.974
_diffrn_measurement_details
;
List of Runs (angles in degrees, time in seconds):

  # Type    Start    End  Width  t~exp~   \w     \q     \k     \f   Frames
#--------------------------------------------------------------------------
  1  \w    -60.00  22.00   0.50    0.30    --  -47.96  37.00 150.00  164
  2  \w   -119.00 -73.00   0.50    0.30    --  -47.96-125.00 -60.00   92
  3  \w   -117.00 -35.00   0.50    0.30    --  -47.96 -37.00-120.00  164
  4  \w   -117.00 -36.00   0.50    0.30    --  -47.96 -37.00 -30.00  162
  5  \w     20.00  45.00   0.50    0.30    --   47.96 -37.00 -60.00   50
  6  \w     64.00  90.00   0.50    0.30    --   47.96  37.00 -30.00   52
  7  \w    -21.00  15.00   0.50    0.30    --   47.96 -37.00 -60.00   72
  8  \w    -76.00 -23.00   0.50    0.80    --  -86.25  77.00-120.00  106
  9  \w   -143.00 -75.00   0.50    0.80    --  -86.25-125.00-120.00  136
 10  \w     54.00 122.00   0.50    0.80    --  107.75 -57.00  90.00  136
 11  \w     52.00 127.00   0.50    0.80    --  107.75 -77.00  60.00  150
 12  \w     40.00  78.00   0.50    0.80    --  107.75 -99.00  30.00   76
 13  \w     73.00  99.00   0.50    0.80    --  107.75 -99.00-120.00   52
 14  \w    129.00 155.00   0.50    0.80    --  107.75  37.00-150.00   52
 15  \w     36.00  80.00   0.50    0.80    --  107.75 -99.00 -60.00   88
 16  \w     83.00 114.00   0.50    0.80    --  107.75-125.00 -60.00   62
 17  \w     36.00 114.00   0.50    0.80    --  107.75-125.00-120.00  156
 18  \w     38.00  76.00   0.50    0.80    --  107.75-125.00 -60.00   76
 19  \w     32.00 121.00   0.50    0.80    --  107.75 -19.00 -90.00  178
 20  \w     43.00 121.00   0.50    0.80    --  107.75 -19.00   0.00  156
 21  \w     49.00 117.00   0.50    0.80    --  107.75-125.00   0.00  136
 22  \w     98.00 123.00   0.50    0.80    --  107.75 -57.00 -90.00   50
 23  \w     44.00  78.00   0.50    0.80    --  107.75 -57.00 -90.00   68
 24  \w     42.00 106.00   0.50    0.80    --  107.75 -99.00  60.00  128
 25  \w     42.00 176.00   0.50    0.80    --  107.75   0.00 -30.00  268
;
_diffrn_measurement_device 'four-circle diffractometer'
_diffrn_measurement_device_type 'XtaLAB Synergy, Dualflex, HyPix'
_diffrn_measurement_method '\w scans'
_diffrn_radiation_type CuK\a
_diffrn_radiation_wavelength 1.54184
_diffrn_reflns_av_R_equivalents 0.0249
_diffrn_reflns_av_unetI/netI 0.0179
_diffrn_reflns_Laue_measured_fraction_full 0.998
_diffrn_reflns_Laue_measured_fraction_max 0.974
_diffrn_reflns_limit_h_max 11
_diffrn_reflns_limit_h_min -10
_diffrn_reflns_limit_k_max 24
_diffrn_reflns_limit_k_min -17
_diffrn_reflns_limit_l_max 12
_diffrn_reflns_limit_l_min -12
_diffrn_reflns_number 16285
_diffrn_reflns_point_group_measured_fraction_full 0.729
_diffrn_reflns_point_group_measured_fraction_max 0.702
_diffrn_reflns_theta_full 67.684
_diffrn_reflns_theta_max 77.532
_diffrn_reflns_theta_min 4.737
_exptl_absorpt_coefficient_mu 5.544
_exptl_absorpt_correction_T_max 1.00000
_exptl_absorpt_correction_T_min 0.80143
_exptl_absorpt_correction_type multi-scan
_exptl_absorpt_process_details
;
CrysAlisPro 1.171.39.46 (Rigaku Oxford Diffraction, 2018)
Empirical absorption correction using spherical harmonics,
 implemented in SCALE3 ABSPACK scaling algorithm.
;
_exptl_crystal_colour violet
_exptl_crystal_colour_primary violet
_exptl_crystal_density_diffrn 1.574
_exptl_crystal_description block
_exptl_crystal_F_000 788
_exptl_crystal_size_max 0.2
_exptl_crystal_size_mid 0.2
_exptl_crystal_size_min 0.2
_refine_diff_density_max 0.241
_refine_diff_density_min -0.537
_refine_diff_density_rms 0.071
_refine_ls_abs_structure_details
;
 Classical Flack method preferred over Parsons because s.u. lower.
;
_refine_ls_abs_structure_Flack 0.009(3)
_refine_ls_extinction_method none
_refine_ls_goodness_of_fit_ref 1.082
_refine_ls_hydrogen_treatment mixed
_refine_ls_matrix_type full
_refine_ls_number_parameters 449
_refine_ls_number_reflns 4870
_refine_ls_number_restraints 16
_refine_ls_restrained_S_all 1.100
_refine_ls_R_factor_all 0.0289
_refine_ls_R_factor_gt 0.0266
_refine_ls_shift/su_max 0.003
_refine_ls_shift/su_mean 0.000
_refine_ls_structure_factor_coef Fsqd
_refine_ls_weighting_details 'w=1/[\s^2^(Fo^2^)+(0.0493P)^2^+0.5916P] where P=(Fo^2^+2Fc^2^)/3'
_refine_ls_weighting_scheme calc
_refine_ls_wR_factor_gt 0.0698
_refine_ls_wR_factor_ref 0.0713
_reflns_Friedel_coverage 0.399
_reflns_Friedel_fraction_full 0.444
_reflns_Friedel_fraction_max 0.412
_reflns_number_gt 4801
_reflns_number_total 4870
_reflns_threshold_expression 'I > 2\s(I)'
_cod_data_source_file d3dt02903d2.cif
_cod_data_source_block exp_1815
_cod_database_code 7714264
_shelx_shelxl_version_number 2018/3
_shelx_space_group_comment
;
The symmetry employed for this shelxl refinement is uniquely defined
by the following loop, which should always be used as a source of
symmetry information in preference to the above space-group names.
They are only intended as comments.
;
_shelx_estimated_absorpt_t_max 0.404
_shelx_estimated_absorpt_t_min 0.404
_olex2_refinement_description
;
1. Fixed Uiso
 At 1.2 times of:
  All C(H) groups, All N(H) groups
 At 1.5 times of:
  All O(H) groups
2. Restrained distances
 O8-H8
 0.85 with sigma of 0.01
 C8-H8
 1.867285 with sigma of 0.02
 V2-H8
 2.798769 with sigma of 0.02
3. Uiso/Uaniso restraints and constraints
Uanis(C6) \\sim Ueq: with sigma of 0.005 and sigma for terminal atoms of 0.01
Uanis(C7) \\sim Ueq: with sigma of 0.005 and sigma for terminal atoms of 0.01
4.a Ternary CH refined with riding coordinates:
 C3(H3), C8(H8A), C10(H10), C1(H1A)
4.b Aromatic/amide H refined with riding coordinates:
 N7(H7A), N4(H4), N8(H8B), N6(H6A), N10(H10A), N2(H2), N5(H5A), C11(H11),
 C15(H15), C21(H21), C18(H18), C13(H13), C16(H16), C17(H17), C14(H14), C22(H22),
  C5(H5), C20(H20), C19(H19), C23(H23), C7(H7), C6(H6)
;
_olex2_submission_special_instructions 'No special instructions were received'
_oxdiff_exptl_absorpt_empirical_details
;
Empirical correction (ABSPACK) includes:
- Absorption correction using spherical harmonics
- Frame scaling
;

loop_
_space_group_symop_operation_xyz
'x, y, z'
'-x, y+1/2, -z'

loop_
_atom_site_label
_atom_site_type_symbol
_atom_site_fract_x
_atom_site_fract_y
_atom_site_fract_z
_atom_site_U_iso_or_equiv
_atom_site_adp_type
_atom_site_occupancy
_atom_site_site_symmetry_order
_atom_site_calc_flag
_atom_site_refinement_flags_posn
_atom_site_refinement_flags_adp
_atom_site_refinement_flags_occupancy
_atom_site_disorder_assembly
_atom_site_disorder_group
V2 V 0.72919(4) 0.37449(2) 0.69480(4) 0.00891(10) Uani 1 1 d D . . . .
V1 V 0.60551(5) 0.64621(2) 0.68187(4) 0.01064(10) Uani 1 1 d . . . . .
O12 O 0.57567(19) 0.38626(11) 0.49814(18) 0.0122(4) Uani 1 1 d . . . . .
O1 O 0.77188(19) 0.56069(10) 0.80805(18) 0.0107(4) Uani 1 1 d . . . . .
O9 O 0.9073(2) 0.39672(10) 0.88248(19) 0.0116(4) Uani 1 1 d . . . . .
O4 O 0.5030(2) 0.56823(10) 0.56252(18) 0.0116(4) Uani 1 1 d . . . . .
O8 O 0.85368(19) 0.45919(10) 0.64304(18) 0.0099(3) Uani 1 1 d D . . . .
H8 H 0.869(3) 0.4680(15) 0.5626(16) 0.015 Uiso 1 1 d D U . . .
O11 O 0.59141(19) 0.44554(10) 0.73942(18) 0.0098(4) Uani 1 1 d . . . . .
O6 O 0.3264(2) 0.52608(11) 0.82684(19) 0.0140(4) Uani 1 1 d . . . . .
O5 O 0.4749(2) 0.61282(11) 0.79887(19) 0.0141(4) Uani 1 1 d . . . . .
O2 O 0.78453(19) 0.64286(11) 0.59914(19) 0.0135(4) Uani 1 1 d . . . . .
O13 O 0.3450(2) 0.43211(11) 0.3723(2) 0.0158(4) Uani 1 1 d . . . . .
O10 O 1.1057(2) 0.46442(11) 1.00377(19) 0.0135(4) Uani 1 1 d . . . . .
O14 O 0.6693(2) 0.30825(11) 0.7581(2) 0.0164(4) Uani 1 1 d . . . . .
O7 O 0.5140(2) 0.71127(11) 0.5952(2) 0.0192(4) Uani 1 1 d . . . . .
O3 O 1.0296(2) 0.61090(12) 0.6132(2) 0.0221(5) Uani 1 1 d . . . . .
N3 N 0.8859(2) 0.31776(13) 0.6139(2) 0.0121(4) Uani 1 1 d . . . . .
N7 N 0.5508(3) 0.38879(13) 0.9792(2) 0.0158(5) Uani 1 1 d . . . . .
H7A H 0.554004 0.401181 0.894444 0.019 Uiso 1 1 calc R U . . .
N4 N 0.9757(3) 0.22979(14) 0.5237(3) 0.0182(5) Uani 1 1 d . . . . .
H4 H 0.978701 0.189697 0.484468 0.022 Uiso 1 1 calc R U . . .
N8 N 0.4809(3) 0.38165(15) 1.1686(2) 0.0173(5) Uani 1 1 d . . . . .
H8B H 0.429141 0.388602 1.229784 0.021 Uiso 1 1 calc R U . . .
N6 N 0.3641(3) 0.59696(14) 0.0725(2) 0.0188(5) Uani 1 1 d . . . . .
H6A H 0.328084 0.580180 -0.014771 0.023 Uiso 1 1 calc R U . . .
N10 N 0.9504(3) 0.47327(16) 0.2084(3) 0.0235(6) Uani 1 1 d . . . . .
H10A H 1.007945 0.464339 0.152831 0.028 Uiso 1 1 calc R U . . .
N9 N 0.8744(3) 0.47659(14) 0.3979(2) 0.0159(5) Uani 1 1 d . . . . .
N1 N 0.7558(3) 0.70263(14) 0.8566(3) 0.0177(5) Uani 1 1 d . . . . .
N2 N 0.9167(3) 0.78284(16) 0.9768(3) 0.0276(6) Uani 1 1 d . . . . .
H2 H 0.968717 0.821748 0.996054 0.033 Uiso 1 1 calc R U . . .
C9 C 0.9996(3) 0.44815(14) 0.8916(3) 0.0097(5) Uani 1 1 d . . . . .
N5 N 0.4175(3) 0.60766(14) 0.3008(2) 0.0161(5) Uani 1 1 d . . . . .
H5A H 0.423395 0.599027 0.389864 0.019 Uiso 1 1 calc R U . . .
C3 C 0.3973(3) 0.52961(14) 0.6113(3) 0.0112(5) Uani 1 1 d . . . . .
H3 H 0.287702 0.533775 0.540881 0.013 Uiso 1 1 calc R U . . .
C2 C 0.9117(3) 0.60819(15) 0.6545(3) 0.0136(5) Uani 1 1 d . . . . .
C11 C 0.8512(3) 0.25675(15) 0.5551(3) 0.0148(5) Uani 1 1 d . . . . .
H11 H 0.751414 0.234699 0.537212 0.018 Uiso 1 1 calc R U . . .
C8 C 0.9725(3) 0.49041(14) 0.7562(3) 0.0106(5) Uani 1 1 d D . . . .
H8A H 1.073436 0.492891 0.732258 0.013 Uiso 1 1 calc R U . . .
C10 C 0.4449(3) 0.45404(15) 0.6281(3) 0.0104(5) Uani 1 1 d . . . . .
H10 H 0.361537 0.428685 0.655605 0.013 Uiso 1 1 calc R U . . .
C0AA C 0.4531(3) 0.42324(14) 0.4874(3) 0.0106(5) Uani 1 1 d . . . . .
C15 C 0.3504(3) 0.56781(16) 0.1895(3) 0.0159(5) Uani 1 1 d . . . . .
H15 H 0.300431 0.525264 0.192689 0.019 Uiso 1 1 calc R U . . .
C21 C 0.9850(3) 0.45487(18) 0.3459(3) 0.0195(6) Uani 1 1 d . . . . .
H21 H 1.076562 0.429651 0.398573 0.023 Uiso 1 1 calc R U . . .
C4 C 0.3974(3) 0.55738(15) 0.7563(3) 0.0118(5) Uani 1 1 d . . . . .
C18 C 0.4506(3) 0.41247(16) 1.0420(3) 0.0157(5) Uani 1 1 d . . . . .
H18 H 0.370579 0.445815 1.003423 0.019 Uiso 1 1 calc R U . . .
C13 C 1.0968(3) 0.27676(17) 0.5644(4) 0.0217(6) Uani 1 1 d . . . . .
H13 H 1.199477 0.272398 0.555133 0.026 Uiso 1 1 calc R U . . .
C16 C 0.4440(4) 0.65764(18) 0.1106(3) 0.0287(7) Uani 1 1 d . . . . .
H16 H 0.471278 0.688742 0.048459 0.034 Uiso 1 1 calc R U . . .
C17 C 0.4766(4) 0.66461(17) 0.2550(3) 0.0254(6) Uani 1 1 d . . . . .
H17 H 0.529918 0.701744 0.312533 0.030 Uiso 1 1 calc R U . . .
C1 C 0.9208(3) 0.56209(14) 0.7813(3) 0.0114(5) Uani 1 1 d . . . . .
H1A H 1.002838 0.581218 0.868028 0.014 Uiso 1 1 calc R U . . .
C14 C 1.0410(3) 0.33074(16) 0.6206(3) 0.0188(6) Uani 1 1 d . . . . .
H14 H 1.099394 0.370906 0.658458 0.023 Uiso 1 1 calc R U . . .
C22 C 0.8100(4) 0.5084(2) 0.1698(3) 0.0275(7) Uani 1 1 d . . . . .
H22 H 0.755706 0.527580 0.078635 0.033 Uiso 1 1 calc R U . . .
C5 C 0.8151(3) 0.76336(17) 0.8490(3) 0.0206(6) Uani 1 1 d . . . . .
H5 H 0.789641 0.790099 0.764280 0.025 Uiso 1 1 calc R U . . .
C20 C 0.6495(4) 0.34149(18) 1.0683(3) 0.0244(7) Uani 1 1 d . . . . .
H20 H 0.732333 0.316499 1.049830 0.029 Uiso 1 1 calc R U . . .
C19 C 0.6053(4) 0.33750(19) 1.1878(3) 0.0251(7) Uani 1 1 d . . . . .
H19 H 0.651883 0.309419 1.269077 0.030 Uiso 1 1 calc R U . . .
C23 C 0.7637(3) 0.51035(19) 0.2876(3) 0.0235(6) Uani 1 1 d . . . . .
H23 H 0.669890 0.531607 0.293267 0.028 Uiso 1 1 calc R U . . .
C7 C 0.8252(6) 0.6822(2) 0.9960(4) 0.0432(10) Uani 1 1 d . U . . .
H7 H 0.806760 0.639875 1.034719 0.052 Uiso 1 1 calc R U . . .
C6 C 0.9238(6) 0.7318(2) 1.0694(4) 0.0502(11) Uani 1 1 d . U . . .
H6 H 0.986292 0.730682 1.167853 0.060 Uiso 1 1 calc R U . . .
H1 H 0.720(5) 0.522(3) 0.771(5) 0.032(11) Uiso 1 1 d . . . . .

loop_
_atom_site_aniso_label
_atom_site_aniso_U_11
_atom_site_aniso_U_22
_atom_site_aniso_U_33
_atom_site_aniso_U_23
_atom_site_aniso_U_13
_atom_site_aniso_U_12
V2 0.00990(18) 0.0076(2) 0.00980(19) -0.00065(17) 0.00390(14) -0.00055(15)
V1 0.01124(18) 0.0088(2) 0.0108(2) -0.00038(17) 0.00202(14) 0.00050(16)
O12 0.0108(7) 0.0144(10) 0.0112(8) -0.0031(7) 0.0033(6) 0.0006(7)
O1 0.0103(8) 0.0095(10) 0.0118(8) 0.0000(7) 0.0029(6) -0.0009(6)
O9 0.0118(7) 0.0105(9) 0.0114(8) 0.0011(7) 0.0024(6) -0.0013(7)
O4 0.0126(8) 0.0113(9) 0.0114(8) -0.0015(7) 0.0045(6) -0.0028(7)
O8 0.0100(7) 0.0116(9) 0.0078(8) 0.0004(7) 0.0024(6) -0.0011(7)
O11 0.0088(7) 0.0111(10) 0.0088(8) -0.0008(7) 0.0018(6) 0.0007(7)
O6 0.0121(8) 0.0198(11) 0.0115(8) -0.0008(8) 0.0057(6) -0.0011(7)
O5 0.0155(8) 0.0145(10) 0.0130(8) -0.0045(8) 0.0056(7) -0.0020(7)
O2 0.0127(7) 0.0125(10) 0.0156(8) 0.0025(8) 0.0047(6) -0.0007(7)
O13 0.0124(8) 0.0227(11) 0.0108(8) -0.0031(8) 0.0019(6) 0.0006(7)
O10 0.0110(7) 0.0193(11) 0.0100(8) -0.0001(8) 0.0031(6) -0.0009(7)
O14 0.0185(9) 0.0128(10) 0.0202(9) -0.0005(8) 0.0095(7) -0.0024(7)
O7 0.0176(8) 0.0152(11) 0.0224(10) 0.0022(8) 0.0029(7) 0.0017(8)
O3 0.0169(9) 0.0218(12) 0.0324(11) 0.0133(10) 0.0147(8) 0.0030(8)
N3 0.0127(10) 0.0109(11) 0.0134(10) -0.0011(9) 0.0053(8) 0.0029(8)
N7 0.0165(10) 0.0200(14) 0.0127(10) 0.0013(10) 0.0073(8) 0.0002(9)
N4 0.0202(11) 0.0168(12) 0.0185(11) -0.0053(10) 0.0074(9) 0.0038(10)
N8 0.0194(10) 0.0222(13) 0.0130(10) -0.0015(10) 0.0091(8) 0.0005(10)
N6 0.0255(11) 0.0191(13) 0.0106(10) -0.0025(10) 0.0043(9) 0.0035(10)
N10 0.0263(11) 0.0327(16) 0.0171(11) -0.0061(11) 0.0147(9) -0.0083(12)
N9 0.0149(9) 0.0227(13) 0.0108(10) -0.0004(10) 0.0053(8) -0.0013(9)
N1 0.0209(10) 0.0134(12) 0.0177(11) -0.0048(10) 0.0050(9) -0.0024(9)
N2 0.0281(13) 0.0206(15) 0.0310(14) -0.0145(12) 0.0051(11) -0.0078(11)
C9 0.0080(9) 0.0116(13) 0.0102(11) 0.0001(10) 0.0037(8) 0.0019(9)
N5 0.0193(10) 0.0173(13) 0.0117(10) 0.0002(10) 0.0050(8) 0.0023(9)
C3 0.0090(10) 0.0141(13) 0.0099(11) -0.0013(10) 0.0023(8) -0.0030(9)
C2 0.0131(11) 0.0104(13) 0.0173(12) 0.0034(10) 0.0047(9) -0.0020(10)
C11 0.0139(11) 0.0153(14) 0.0155(12) -0.0040(11) 0.0048(9) 0.0006(10)
C8 0.0100(10) 0.0100(13) 0.0112(11) 0.0002(10) 0.0028(9) -0.0023(9)
C10 0.0079(10) 0.0143(14) 0.0091(11) -0.0023(10) 0.0027(8) -0.0016(9)
C0AA 0.0115(10) 0.0105(12) 0.0101(11) -0.0016(10) 0.0039(9) -0.0029(9)
C15 0.0155(11) 0.0182(14) 0.0124(11) -0.0025(11) 0.0025(9) 0.0001(10)
C21 0.0142(11) 0.0295(17) 0.0159(12) -0.0041(12) 0.0064(9) -0.0025(11)
C4 0.0074(10) 0.0159(14) 0.0110(11) -0.0002(10) 0.0014(8) 0.0038(9)
C18 0.0142(11) 0.0188(15) 0.0136(12) -0.0020(11) 0.0037(9) 0.0009(10)
C13 0.0157(12) 0.0194(16) 0.0332(16) -0.0035(13) 0.0126(11) 0.0023(11)
C16 0.0533(19) 0.0161(16) 0.0178(14) 0.0021(12) 0.0131(13) -0.0016(15)
C17 0.0429(17) 0.0146(16) 0.0170(13) -0.0009(12) 0.0073(12) -0.0034(13)
C1 0.0113(10) 0.0102(13) 0.0116(11) 0.0023(10) 0.0020(8) -0.0020(9)
C14 0.0148(12) 0.0136(14) 0.0307(15) -0.0039(12) 0.0110(11) -0.0013(10)
C22 0.0380(16) 0.0292(18) 0.0156(13) 0.0048(13) 0.0090(12) -0.0026(15)
C5 0.0231(13) 0.0164(15) 0.0219(14) -0.0059(12) 0.0070(11) -0.0045(12)
C20 0.0258(14) 0.0299(19) 0.0194(14) 0.0066(13) 0.0102(11) 0.0123(13)
C19 0.0296(15) 0.0286(18) 0.0177(14) 0.0080(13) 0.0085(12) 0.0090(13)
C23 0.0250(13) 0.0276(18) 0.0173(13) 0.0031(13) 0.0059(11) 0.0064(13)
C7 0.073(2) 0.028(2) 0.0179(15) -0.0021(14) -0.0010(16) -0.0148(19)
C6 0.077(3) 0.032(2) 0.0260(17) -0.0081(16) -0.0053(17) -0.009(2)

loop_
_atom_type_symbol
_atom_type_description
_atom_type_scat_dispersion_real
_atom_type_scat_dispersion_imag
_atom_type_scat_source
C C 0.0181 0.0091 'International Tables Vol C Tables 4.2.6.8 and 6.1.1.4'
H H 0.0000 0.0000 'International Tables Vol C Tables 4.2.6.8 and 6.1.1.4'
N N 0.0311 0.0180 'International Tables Vol C Tables 4.2.6.8 and 6.1.1.4'
O O 0.0492 0.0322 'International Tables Vol C Tables 4.2.6.8 and 6.1.1.4'
V V 0.0687 2.1097 'International Tables Vol C Tables 4.2.6.8 and 6.1.1.4'

loop_
_geom_angle_atom_site_label_1
_geom_angle_atom_site_label_2
_geom_angle_atom_site_label_3
_geom_angle
_geom_angle_site_symmetry_1
_geom_angle_site_symmetry_3
_geom_angle_publ_flag
O12 V2 O9 159.71(8) . . ?
O12 V2 O8 85.50(7) . . ?
O12 V2 O11 81.88(7) . . ?
O12 V2 N3 91.13(8) . . ?
O9 V2 O8 75.21(7) . . ?
O9 V2 N3 92.42(8) . . ?
O11 V2 O9 90.10(7) . . ?
O11 V2 O8 85.02(7) . . ?
O11 V2 N3 165.90(9) . . ?
O14 V2 O12 105.32(9) . . ?
O14 V2 O9 94.38(9) . . ?
O14 V2 O8 168.54(9) . . ?
O14 V2 O11 100.02(9) . . ?
O14 V2 N3 93.63(10) . . ?
N3 V2 O8 82.22(9) . . ?
O4 V1 O1 81.38(7) . . ?
O4 V1 O5 81.26(8) . . ?
O4 V1 O2 90.30(8) . . ?
O4 V1 N1 160.37(9) . . ?
O5 V1 O1 80.85(7) . . ?
O5 V1 O2 155.48(8) . . ?
O5 V1 N1 91.82(9) . . ?
O2 V1 O1 75.12(7) . . ?
O2 V1 N1 88.54(9) . . ?
O7 V1 O1 171.50(9) . . ?
O7 V1 O4 104.05(9) . . ?
O7 V1 O5 106.26(10) . . ?
O7 V1 O2 98.10(10) . . ?
O7 V1 N1 95.51(10) . . ?
N1 V1 O1 79.38(9) . . ?
C0AA O12 V2 116.17(15) . . ?
V1 O1 H1 104(3) . . ?
C1 O1 V1 110.78(15) . . ?
C1 O1 H1 109(3) . . ?
C9 O9 V2 121.16(16) . . ?
C3 O4 V1 116.39(15) . . ?
V2 O8 H8 128.2(16) . . ?
C8 O8 V2 117.42(15) . . ?
C8 O8 H8 110.1(15) . . ?
C10 O11 V2 112.74(15) . . ?
C4 O5 V1 116.11(16) . . ?
C2 O2 V1 123.33(17) . . ?
C11 N3 V2 123.34(18) . . ?
C11 N3 C14 105.9(2) . . ?
C14 N3 V2 130.5(2) . . ?
C18 N7 H7A 125.6 . . ?
C18 N7 C20 108.8(2) . . ?
C20 N7 H7A 125.6 . . ?
C11 N4 H4 126.5 . . ?
C11 N4 C13 107.0(2) . . ?
C13 N4 H4 126.5 . . ?
C18 N8 H8B 125.5 . . ?
C18 N8 C19 108.9(2) . . ?
C19 N8 H8B 125.5 . . ?
C15 N6 H6A 125.7 . . ?
C15 N6 C16 108.6(2) . . ?
C16 N6 H6A 125.7 . . ?
C21 N10 H10A 126.1 . . ?
C21 N10 C22 107.9(2) . . ?
C22 N10 H10A 126.1 . . ?
C21 N9 C23 106.2(2) . . ?
C5 N1 V1 125.8(2) . . ?
C5 N1 C7 105.2(3) . . ?
C7 N1 V1 128.6(2) . . ?
C5 N2 H2 126.4 . . ?
C6 N2 H2 126.4 . . ?
C6 N2 C5 107.2(3) . . ?
O9 C9 C8 116.7(2) . . ?
O10 C9 O9 123.2(2) . . ?
O10 C9 C8 120.1(2) . . ?
C15 N5 H5A 125.5 . . ?
C15 N5 C17 109.0(2) . . ?
C17 N5 H5A 125.5 . . ?
O4 C3 H3 109.0 . . ?
O4 C3 C10 111.4(2) . . ?
O4 C3 C4 109.3(2) . . ?
C10 C3 H3 109.0 . . ?
C4 C3 H3 109.0 . . ?
C4 C3 C10 109.0(2) . . ?
O2 C2 C1 118.0(2) . . ?
O3 C2 O2 124.0(2) . . ?
O3 C2 C1 117.9(2) . . ?
N3 C11 N4 111.3(2) . . ?
N3 C11 H11 124.3 . . ?
N4 C11 H11 124.3 . . ?
O8 C8 C9 109.0(2) . . ?
O8 C8 H8A 109.5 . . ?
O8 C8 C1 110.0(2) . . ?
C9 C8 H8A 109.5 . . ?
C1 C8 C9 109.2(2) . . ?
C1 C8 H8A 109.5 . . ?
O11 C10 C3 110.4(2) . . ?
O11 C10 H10 107.8 . . ?
O11 C10 C0AA 110.7(2) . . ?
C3 C10 H10 107.8 . . ?
C3 C10 C0AA 112.0(2) . . ?
C0AA C10 H10 107.8 . . ?
O12 C0AA C10 115.7(2) . . ?
O13 C0AA O12 122.7(2) . . ?
O13 C0AA C10 121.5(2) . . ?
N6 C15 H15 125.6 . . ?
N5 C15 N6 108.9(3) . . ?
N5 C15 H15 125.6 . . ?
N10 C21 H21 124.7 . . ?
N9 C21 N10 110.6(3) . . ?
N9 C21 H21 124.7 . . ?
O6 C4 O5 123.5(2) . . ?
O6 C4 C3 120.1(2) . . ?
O5 C4 C3 116.4(2) . . ?
N7 C18 N8 108.5(2) . . ?
N7 C18 H18 125.7 . . ?
N8 C18 H18 125.7 . . ?
N4 C13 H13 126.7 . . ?
C14 C13 N4 106.6(2) . . ?
C14 C13 H13 126.7 . . ?
N6 C16 H16 126.6 . . ?
C17 C16 N6 106.7(3) . . ?
C17 C16 H16 126.6 . . ?
N5 C17 H17 126.6 . . ?
C16 C17 N5 106.7(3) . . ?
C16 C17 H17 126.6 . . ?
O1 C1 C2 110.9(2) . . ?
O1 C1 C8 111.0(2) . . ?
O1 C1 H1A 108.1 . . ?
C2 C1 H1A 108.1 . . ?
C8 C1 C2 110.6(2) . . ?
C8 C1 H1A 108.1 . . ?
N3 C14 H14 125.5 . . ?
C13 C14 N3 109.1(3) . . ?
C13 C14 H14 125.5 . . ?
N10 C22 H22 126.9 . . ?
C23 C22 N10 106.2(3) . . ?
C23 C22 H22 126.9 . . ?
N1 C5 N2 111.3(3) . . ?
N1 C5 H5 124.3 . . ?
N2 C5 H5 124.3 . . ?
N7 C20 H20 126.6 . . ?
C19 C20 N7 106.8(3) . . ?
C19 C20 H20 126.6 . . ?
N8 C19 H19 126.5 . . ?
C20 C19 N8 106.9(3) . . ?
C20 C19 H19 126.5 . . ?
N9 C23 H23 125.4 . . ?
C22 C23 N9 109.1(3) . . ?
C22 C23 H23 125.4 . . ?
N1 C7 H7 125.3 . . ?
C6 C7 N1 109.3(4) . . ?
C6 C7 H7 125.3 . . ?
N2 C6 C7 106.9(3) . . ?
N2 C6 H6 126.5 . . ?
C7 C6 H6 126.5 . . ?

loop_
_geom_bond_atom_site_label_1
_geom_bond_atom_site_label_2
_geom_bond_distance
_geom_bond_site_symmetry_2
_geom_bond_publ_flag
V2 O12 1.9912(17) . ?
V2 O9 2.0558(18) . ?
V2 O8 2.1463(19) . ?
V2 O11 1.9954(18) . ?
V2 O14 1.605(2) . ?
V2 N3 2.129(2) . ?
V1 O1 2.3136(19) . ?
V1 O4 1.9640(19) . ?
V1 O5 1.9943(18) . ?
V1 O2 2.0108(17) . ?
V1 O7 1.603(2) . ?
V1 N1 2.118(2) . ?
O12 C0AA 1.284(3) . ?
O1 C1 1.431(3) . ?
O1 H1 0.90(5) . ?
O9 C9 1.284(3) . ?
O4 C3 1.407(3) . ?
O8 H8 0.864(11) . ?
O8 C8 1.404(3) . ?
O11 C10 1.415(3) . ?
O6 C4 1.242(3) . ?
O5 C4 1.282(3) . ?
O2 C2 1.280(3) . ?
O13 C0AA 1.239(3) . ?
O10 C9 1.241(3) . ?
O3 C2 1.242(3) . ?
N3 C11 1.321(4) . ?
N3 C14 1.383(3) . ?
N7 H7A 0.8800 . ?
N7 C18 1.323(3) . ?
N7 C20 1.379(4) . ?
N4 H4 0.8800 . ?
N4 C11 1.350(3) . ?
N4 C13 1.374(4) . ?
N8 H8B 0.8800 . ?
N8 C18 1.334(4) . ?
N8 C19 1.368(4) . ?
N6 H6A 0.8800 . ?
N6 C15 1.329(4) . ?
N6 C16 1.373(4) . ?
N10 H10A 0.8800 . ?
N10 C21 1.340(4) . ?
N10 C22 1.367(5) . ?
N9 C21 1.318(4) . ?
N9 C23 1.377(4) . ?
N1 C5 1.314(4) . ?
N1 C7 1.372(4) . ?
N2 H2 0.8800 . ?
N2 C5 1.347(4) . ?
N2 C6 1.343(6) . ?
C9 C8 1.524(4) . ?
N5 H5A 0.8800 . ?
N5 C15 1.322(4) . ?
N5 C17 1.371(4) . ?
C3 H3 1.0000 . ?
C3 C10 1.534(4) . ?
C3 C4 1.531(3) . ?
C2 C1 1.524(4) . ?
C11 H11 0.9500 . ?
C8 H8A 1.0000 . ?
C8 C1 1.523(4) . ?
C10 H10 1.0000 . ?
C10 C0AA 1.537(3) . ?
C15 H15 0.9500 . ?
C21 H21 0.9500 . ?
C18 H18 0.9500 . ?
C13 H13 0.9500 . ?
C13 C14 1.360(4) . ?
C16 H16 0.9500 . ?
C16 C17 1.366(4) . ?
C17 H17 0.9500 . ?
C1 H1A 1.0000 . ?
C14 H14 0.9500 . ?
C22 H22 0.9500 . ?
C22 C23 1.353(4) . ?
C5 H5 0.9500 . ?
C20 H20 0.9500 . ?
C20 C19 1.361(4) . ?
C19 H19 0.9500 . ?
C23 H23 0.9500 . ?
C7 H7 0.9500 . ?
C7 C6 1.351(6) . ?
C6 H6 0.9500 . ?

loop_
_geom_torsion_atom_site_label_1
_geom_torsion_atom_site_label_2
_geom_torsion_atom_site_label_3
_geom_torsion_atom_site_label_4
_geom_torsion
_geom_torsion_site_symmetry_1
_geom_torsion_site_symmetry_2
_geom_torsion_site_symmetry_3
_geom_torsion_site_symmetry_4
_geom_torsion_publ_flag
V2 O12 C0AA O13 -176.6(2) . . . . ?
V2 O12 C0AA C10 1.1(3) . . . . ?
V2 O9 C9 O10 177.98(18) . . . . ?
V2 O9 C9 C8 -1.3(3) . . . . ?
V2 O8 C8 C9 7.8(2) . . . . ?
V2 O8 C8 C1 -111.90(19) . . . . ?
V2 O11 C10 C3 -142.13(16) . . . . ?
V2 O11 C10 C0AA -17.5(3) . . . . ?
V2 N3 C11 N4 -174.93(18) . . . . ?
V2 N3 C14 C13 174.7(2) . . . . ?
V1 O1 C1 C2 -12.6(2) . . . . ?
V1 O1 C1 C8 -135.95(16) . . . . ?
V1 O4 C3 C10 -124.01(18) . . . . ?
V1 O4 C3 C4 -3.5(2) . . . . ?
V1 O5 C4 O6 171.16(19) . . . . ?
V1 O5 C4 C3 -8.0(3) . . . . ?
V1 O2 C2 O3 -172.5(2) . . . . ?
V1 O2 C2 C1 5.8(3) . . . . ?
V1 N1 C5 N2 -174.8(2) . . . . ?
V1 N1 C7 C6 174.3(3) . . . . ?
O9 C9 C8 O8 -4.3(3) . . . . ?
O9 C9 C8 C1 115.9(2) . . . . ?
O4 C3 C10 O11 66.6(2) . . . . ?
O4 C3 C10 C0AA -57.3(2) . . . . ?
O4 C3 C4 O6 -171.7(2) . . . . ?
O4 C3 C4 O5 7.4(3) . . . . ?
O8 C8 C1 O1 56.3(3) . . . . ?
O8 C8 C1 C2 -67.2(2) . . . . ?
O11 C10 C0AA O12 11.0(3) . . . . ?
O11 C10 C0AA O13 -171.2(2) . . . . ?
O2 C2 C1 O1 6.0(3) . . . . ?
O2 C2 C1 C8 129.6(2) . . . . ?
O10 C9 C8 O8 176.3(2) . . . . ?
O10 C9 C8 C1 -63.4(3) . . . . ?
O3 C2 C1 O1 -175.5(2) . . . . ?
O3 C2 C1 C8 -52.0(3) . . . . ?
N7 C20 C19 N8 0.5(4) . . . . ?
N4 C13 C14 N3 -0.5(4) . . . . ?
N6 C16 C17 N5 0.8(4) . . . . ?
N10 C22 C23 N9 -0.1(4) . . . . ?
N1 C7 C6 N2 -0.1(6) . . . . ?
C9 C8 C1 O1 -63.2(2) . . . . ?
C9 C8 C1 C2 173.26(19) . . . . ?
C3 C10 C0AA O12 134.8(2) . . . . ?
C3 C10 C0AA O13 -47.5(3) . . . . ?
C11 N3 C14 C13 0.3(3) . . . . ?
C11 N4 C13 C14 0.5(3) . . . . ?
C10 C3 C4 O6 -49.7(3) . . . . ?
C10 C3 C4 O5 129.4(2) . . . . ?
C15 N6 C16 C17 -0.7(4) . . . . ?
C15 N5 C17 C16 -0.6(4) . . . . ?
C21 N10 C22 C23 0.3(4) . . . . ?
C21 N9 C23 C22 0.0(4) . . . . ?
C4 C3 C10 O11 -54.1(2) . . . . ?
C4 C3 C10 C0AA -177.99(19) . . . . ?
C18 N7 C20 C19 -0.1(4) . . . . ?
C18 N8 C19 C20 -0.7(4) . . . . ?
C13 N4 C11 N3 -0.3(3) . . . . ?
C16 N6 C15 N5 0.3(3) . . . . ?
C17 N5 C15 N6 0.1(3) . . . . ?
C14 N3 C11 N4 0.0(3) . . . . ?
C22 N10 C21 N9 -0.3(4) . . . . ?
C5 N1 C7 C6 0.6(5) . . . . ?
C5 N2 C6 C7 -0.4(5) . . . . ?
C20 N7 C18 N8 -0.4(3) . . . . ?
C19 N8 C18 N7 0.7(3) . . . . ?
C23 N9 C21 N10 0.2(4) . . . . ?
C7 N1 C5 N2 -0.9(4) . . . . ?
C6 N2 C5 N1 0.8(4) . . . . ?
